data_7238897
loop_
_publ_author_name
'Seth, Piya'
'Ghosh, Ashutosh'

_publ_section_title
;
 A mixed-valence Mn6 cluster exhibiting self-assembled vesicular structure
 and catecholase-like activity in solution state
;
_journal_issue 11
_journal_name_full 'RSC Advances'
_journal_page_first 3717
_journal_paper_doi 10.1039/c3ra22710c
_journal_volume 3
_journal_year 2013
_chemical_formula_sum 'C94 H98 Mn6 N16 O22'
_chemical_formula_weight 2133.53
_space_group_IT_number 15
_space_group_name_Hall '-C 2yc'
_space_group_name_H-M_alt 'C 1 2/c 1'
_symmetry_space_group_name_H-M 'C 1 2/c 1'
_atom_sites_solution_hydrogens geom
_atom_sites_solution_primary direct
_atom_sites_solution_secondary difmap
_audit_creation_method SHELXL-97
_cell_angle_alpha 90.00
_cell_angle_beta 94.1360(10)
_cell_angle_gamma 90.00
_cell_formula_units_Z 4
_cell_length_a 19.4681(6)
_cell_length_b 23.9169(7)
_cell_length_c 21.0592(6)
_cell_measurement_temperature 293(2)
_cell_volume 9780.0(5)
_computing_cell_refinement 'Bruker SMART'
_computing_data_collection 'Bruker SMART'
_computing_data_reduction 'Bruker SAINT'
_computing_molecular_graphics 'Ortep-3 for windows (Farrugia, 1997)'
_computing_publication_material 'Platon99 (Spek, 1999)'
_computing_structure_refinement 'SHELXL-97 (Sheldrick, 1997)'
_computing_structure_solution 'SHELXS-97 (Sheldrick, 1997)'
_diffrn_ambient_temperature 293(2)
_diffrn_measured_fraction_theta_full 0.997
_diffrn_measured_fraction_theta_max 0.997
_diffrn_radiation_monochromator graphite
_diffrn_radiation_source 'fine-focus sealed tube'
_diffrn_radiation_type MoK\a
_diffrn_radiation_wavelength 0.71073
_diffrn_reflns_av_R_equivalents 0.1054
_diffrn_reflns_av_sigmaI/netI 0.0580
_diffrn_reflns_limit_h_max 22
_diffrn_reflns_limit_h_min -22
_diffrn_reflns_limit_k_max 28
_diffrn_reflns_limit_k_min -23
_diffrn_reflns_limit_l_max 24
_diffrn_reflns_limit_l_min -24
_diffrn_reflns_number 61728
_diffrn_reflns_theta_full 24.76
_diffrn_reflns_theta_max 24.76
_diffrn_reflns_theta_min 1.35
_exptl_absorpt_coefficient_mu 0.830
_exptl_absorpt_correction_T_max 0.9644
_exptl_absorpt_correction_T_min 0.9372
_exptl_absorpt_correction_type empirical
_exptl_absorpt_process_details SADABS
_exptl_crystal_density_diffrn 1.449
_exptl_crystal_density_method 'not measured'
_exptl_crystal_F_000 4400.0
_exptl_crystal_size_max 0.09
_exptl_crystal_size_mid 0.07
_exptl_crystal_size_min 0.05
_refine_diff_density_max 1.768
_refine_diff_density_min -0.414
_refine_diff_density_rms 0.098
_refine_ls_extinction_method none
_refine_ls_goodness_of_fit_ref 1.024
_refine_ls_hydrogen_treatment mixed
_refine_ls_matrix_type full
_refine_ls_number_parameters 623
_refine_ls_number_reflns 8354
_refine_ls_number_restraints 0
_refine_ls_restrained_S_all 1.024
_refine_ls_R_factor_all 0.0859
_refine_ls_R_factor_gt 0.0535
_refine_ls_shift/su_max 0.001
_refine_ls_shift/su_mean 0.000
_refine_ls_structure_factor_coef Fsqd
_refine_ls_weighting_details 'calc w=1/[\s^2^(Fo^2^)+(0.1010P)^2^+16.7725P] where P=(Fo^2^+2Fc^2^)/3'
_refine_ls_weighting_scheme calc
_refine_ls_wR_factor_gt 0.1606
_refine_ls_wR_factor_ref 0.1826
_reflns_number_gt 5623
_reflns_number_total 8354
_reflns_threshold_expression >2sigma(I)
_cod_data_source_file c3ra22710c.txt
_cod_data_source_block agps5_0m
_cod_original_sg_symbol_H-M C2/c
_cod_database_code 7238897

loop_
_symmetry_equiv_pos_as_xyz
'x, y, z'
'-x, y, -z+1/2'
'x+1/2, y+1/2, z'
'-x+1/2, y+1/2, -z+1/2'
'-x, -y, -z'
'x, -y, z-1/2'
'-x+1/2, -y+1/2, -z'
'x+1/2, -y+1/2, z-1/2'

loop_
_atom_site_label
_atom_site_type_symbol
_atom_site_fract_x
_atom_site_fract_y
_atom_site_fract_z
_atom_site_U_iso_or_equiv
_atom_site_adp_type
_atom_site_occupancy
_atom_site_symmetry_multiplicity
_atom_site_calc_flag
_atom_site_refinement_flags
Mn1 Mn 0.35360(3) 0.30316(3) 0.18810(3) 0.0383(2) Uani 1 1 d .
Mn2 Mn 0.5000 0.22474(4) 0.2500 0.0335(3) Uani 1 2 d S
Mn3 Mn 0.51664(3) 0.26647(3) 0.10812(3) 0.0355(2) Uani 1 1 d .
O2 O 0.39265(16) 0.34633(14) 0.28033(14) 0.0404(8) Uani 1 1 d .
O10 O 0.46897(18) 0.18516(15) 0.09948(15) 0.0472(9) Uani 1 1 d .
O1 O 0.46657(15) 0.28313(12) 0.19620(13) 0.0313(7) Uani 1 1 d .
O11 O 0.40718(18) 0.33087(15) 0.38528(15) 0.0474(9) Uani 1 1 d .
O7 O 0.41281(16) 0.21740(14) 0.31138(15) 0.0427(8) Uani 1 1 d .
O6 O 0.48311(17) 0.40104(14) 0.18786(16) 0.0450(8) Uani 1 1 d .
O3 O 0.43985(16) 0.30485(16) 0.04766(16) 0.0485(9) Uani 1 1 d .
O8 O 0.32121(18) 0.23381(15) 0.24289(17) 0.0491(9) Uani 1 1 d .
O5 O 0.37478(17) 0.38529(15) 0.14983(16) 0.0477(9) Uani 1 1 d .
N7 N 0.1191(2) 0.3038(2) 0.1423(2) 0.0564(13) Uani 1 1 d .
O9 O 0.45395(18) 0.16373(14) 0.20077(15) 0.0445(8) Uani 1 1 d .
O4 O 0.34043(17) 0.28366(16) 0.08971(16) 0.0484(9) Uani 1 1 d .
N1 N 0.57225(19) 0.24270(17) 0.01620(18) 0.0394(9) Uani 1 1 d .
N5 N 0.6048(2) 0.2795(2) -0.0872(2) 0.0563(12) Uani 1 1 d .
N2 N 0.2357(2) 0.33057(18) 0.18468(19) 0.0430(10) Uani 1 1 d .
N3 N 0.6777(2) 0.2101(2) -0.0306(2) 0.0558(12) Uani 1 1 d .
N4 N 0.5648(3) 0.1833(2) -0.0794(2) 0.0644(14) Uani 1 1 d .
C022 C 0.3530(3) 0.2063(2) 0.2869(2) 0.0397(12) Uani 1 1 d .
C023 C 0.3813(2) 0.3570(2) 0.3379(2) 0.0379(11) Uani 1 1 d .
C024 C 0.4290(3) 0.4122(2) 0.1518(2) 0.0405(12) Uani 1 1 d .
N6 N 0.1349(3) 0.3539(3) 0.2428(2) 0.0780(18) Uani 1 1 d .
C026 C 0.3338(2) 0.4045(2) 0.3494(2) 0.0414(12) Uani 1 1 d .
C027 C 0.3183(3) 0.1559(2) 0.3121(2) 0.0477(13) Uani 1 1 d .
C028 C 0.4341(3) 0.4622(2) 0.1102(3) 0.0543(14) Uani 1 1 d .
C029 C 0.2293(3) 0.3369(3) -0.0775(3) 0.0656(17) Uani 1 1 d .
H29 H 0.1816 0.3334 -0.0823 0.079 Uiso 1 1 calc R
C030 C 0.6448(3) 0.2241(2) 0.0287(2) 0.0489(13) Uani 1 1 d .
H03A H 0.6710 0.2535 0.0509 0.059 Uiso 1 1 calc R
H03B H 0.6460 0.1915 0.0561 0.059 Uiso 1 1 calc R
C031 C 0.2842(4) 0.4927(3) 0.3161(4) 0.075(2) Uani 1 1 d .
H31 H 0.2810 0.5226 0.2878 0.090 Uiso 1 1 calc R
C032 C 0.2654(3) 0.3192(3) -0.0210(3) 0.0567(15) Uani 1 1 d .
H32 H 0.2414 0.3050 0.0121 0.068 Uiso 1 1 calc R
C033 C 0.3286(3) 0.4487(2) 0.3061(3) 0.0568(15) Uani 1 1 d .
H33 H 0.3547 0.4487 0.2708 0.068 Uiso 1 1 calc R
C034 C 0.2643(4) 0.3593(3) -0.1253(3) 0.0688(18) Uani 1 1 d .
H34 H 0.2401 0.3720 -0.1622 0.083 Uiso 1 1 calc R
C035 C 0.3362(2) 0.3226(2) -0.0141(2) 0.0421(12) Uani 1 1 d .
C036 C 0.4908(7) 0.5444(5) 0.0791(6) 0.172(6) Uani 1 1 d .
H36 H 0.5263 0.5700 0.0871 0.206 Uiso 1 1 calc R
C037 C 0.5338(3) 0.1975(3) -0.0202(3) 0.0561(15) Uani 1 1 d .
H03C H 0.5328 0.1644 0.0062 0.067 Uiso 1 1 calc R
H03D H 0.4867 0.2095 -0.0301 0.067 Uiso 1 1 calc R
C038 C 0.5741(3) 0.2919(2) -0.0268(2) 0.0510(14) Uani 1 1 d .
H03E H 0.5275 0.3054 -0.0361 0.061 Uiso 1 1 calc R
H03F H 0.6003 0.3215 -0.0049 0.061 Uiso 1 1 calc R
C039 C 0.6358(3) 0.1669(3) -0.0644(3) 0.0703(18) Uani 1 1 d .
H03G H 0.6565 0.1577 -0.1037 0.084 Uiso 1 1 calc R
H03H H 0.6366 0.1334 -0.0384 0.084 Uiso 1 1 calc R
C040 C 0.4363(3) 0.0752(3) 0.0620(3) 0.0690(18) Uani 1 1 d .
H040 H 0.4346 0.1020 0.0299 0.083 Uiso 1 1 calc R
C041 C 0.6752(3) 0.2596(3) -0.0704(3) 0.0574(15) Uani 1 1 d .
H04A H 0.6973 0.2515 -0.1092 0.069 Uiso 1 1 calc R
H04B H 0.7012 0.2893 -0.0483 0.069 Uiso 1 1 calc R
C042 C 0.1914(3) 0.2881(2) 0.1491(3) 0.0507(14) Uani 1 1 d .
H04C H 0.2079 0.2831 0.1071 0.061 Uiso 1 1 calc R
H04D H 0.1959 0.2526 0.1712 0.061 Uiso 1 1 calc R
C043 C 0.4436(2) 0.0913(2) 0.1252(2) 0.0431(12) Uani 1 1 d .
N8 N 0.1533(2) 0.4018(2) 0.1425(3) 0.0724(15) Uani 1 1 d .
C045 C 0.3855(4) 0.4711(3) 0.0620(4) 0.090(2) Uani 1 1 d .
H45 H 0.3477 0.4474 0.0562 0.108 Uiso 1 1 calc R
C046 C 0.1285(3) 0.4059(4) 0.2072(4) 0.093(3) Uani 1 1 d .
H04E H 0.1545 0.4348 0.2307 0.111 Uiso 1 1 calc R
H04F H 0.0806 0.4172 0.2037 0.111 Uiso 1 1 calc R
C047 C 0.4556(2) 0.1513(2) 0.1417(2) 0.0381(11) Uani 1 1 d .
C048 C 0.3751(2) 0.3020(2) 0.0458(2) 0.0408(12) Uani 1 1 d .
C049 C 0.2945(3) 0.4050(2) 0.4015(3) 0.0510(13) Uani 1 1 d .
H49 H 0.2987 0.3760 0.4311 0.061 Uiso 1 1 calc R
C050 C 0.3701(3) 0.3447(3) -0.0633(3) 0.0661(17) Uani 1 1 d .
H50 H 0.4179 0.3475 -0.0592 0.079 Uiso 1 1 calc R
C051 C 0.4433(3) 0.0511(3) 0.1720(3) 0.0652(16) Uani 1 1 d .
H051 H 0.4455 0.0615 0.2147 0.078 Uiso 1 1 calc R
C052 C 0.2249(3) 0.3843(2) 0.1499(3) 0.0560(15) Uani 1 1 d .
H05A H 0.2516 0.4132 0.1725 0.067 Uiso 1 1 calc R
H05B H 0.2422 0.3805 0.1080 0.067 Uiso 1 1 calc R
C053 C 0.5661(3) 0.2332(3) -0.1181(3) 0.070(2) Uani 1 1 d .
H05C H 0.5191 0.2453 -0.1287 0.085 Uiso 1 1 calc R
H05D H 0.5862 0.2241 -0.1576 0.085 Uiso 1 1 calc R
C054 C 0.0944(3) 0.3119(3) 0.2062(3) 0.076(2) Uani 1 1 d .
H05E H 0.0465 0.3235 0.2020 0.091 Uiso 1 1 calc R
H05F H 0.0970 0.2766 0.2290 0.091 Uiso 1 1 calc R
C055 C 0.2447(3) 0.4921(3) 0.3680(4) 0.084(2) Uani 1 1 d .
H55 H 0.2149 0.5216 0.3745 0.101 Uiso 1 1 calc R
C056 C 0.4354(4) -0.0207(3) 0.0935(6) 0.102(3) Uani 1 1 d .
H056 H 0.4349 -0.0584 0.0828 0.123 Uiso 1 1 calc R
C057 C 0.3345(4) 0.3633(3) -0.1195(3) 0.080(2) Uani 1 1 d .
H57 H 0.3582 0.3781 -0.1523 0.096 Uiso 1 1 calc R
C059 C 0.2548(7) 0.0628(4) 0.3616(5) 0.121(4) Uani 1 1 d .
H59 H 0.2337 0.0319 0.3787 0.145 Uiso 1 1 calc R
C061 C 0.1142(3) 0.3570(3) 0.1100(3) 0.0699(18) Uani 1 1 d .
H06A H 0.0662 0.3679 0.1050 0.084 Uiso 1 1 calc R
H06B H 0.1303 0.3525 0.0678 0.084 Uiso 1 1 calc R
C062 C 0.2491(3) 0.4482(3) 0.4101(4) 0.0702(18) Uani 1 1 d .
H62 H 0.2216 0.4476 0.4443 0.084 Uiso 1 1 calc R
C063 C 0.2165(5) 0.1046(4) 0.3356(5) 0.108(3) Uani 1 1 d .
H63 H 0.1688 0.1026 0.3354 0.130 Uiso 1 1 calc R
C064 C 0.4869(5) 0.4989(4) 0.1189(5) 0.125(4) Uani 1 1 d .
H64 H 0.5207 0.4934 0.1518 0.150 Uiso 1 1 calc R
C065 C 0.2070(3) 0.3379(3) 0.2475(3) 0.0679(19) Uani 1 1 d .
H06C H 0.2121 0.3031 0.2711 0.081 Uiso 1 1 calc R
H06D H 0.2334 0.3663 0.2713 0.081 Uiso 1 1 calc R
C066 C 0.3266(6) 0.0659(3) 0.3630(4) 0.108(3) Uani 1 1 d .
H66 H 0.3537 0.0365 0.3792 0.129 Uiso 1 1 calc R
C067 C 0.2468(3) 0.1514(3) 0.3088(3) 0.0717(18) Uani 1 1 d .
H67 H 0.2195 0.1790 0.2890 0.086 Uiso 1 1 calc R
C070 C 0.4397(4) -0.0050(3) 0.1556(5) 0.096(3) Uani 1 1 d .
H070 H 0.4403 -0.0321 0.1873 0.116 Uiso 1 1 calc R
C071 C 0.4460(7) 0.5528(4) 0.0305(6) 0.134(4) Uani 1 1 d .
H71 H 0.4509 0.5830 0.0034 0.161 Uiso 1 1 calc R
C072 C 0.3932(6) 0.5172(5) 0.0204(5) 0.141(4) Uani 1 1 d .
H72 H 0.3613 0.5227 -0.0140 0.169 Uiso 1 1 calc R
C073 C 0.3567(4) 0.1132(3) 0.3400(3) 0.0749(19) Uani 1 1 d .
H73 H 0.4044 0.1163 0.3435 0.090 Uiso 1 1 calc R
C456 C 0.4317(4) 0.0192(4) 0.0466(4) 0.097(3) Uani 1 1 d .
H456 H 0.4260 0.0084 0.0041 0.116 Uiso 1 1 calc R
Mn4 Mn 0.5000 0.34171(4) 0.2500 0.0327(3) Uani 1 2 d S

loop_
_atom_site_aniso_label
_atom_site_aniso_U_11
_atom_site_aniso_U_22
_atom_site_aniso_U_33
_atom_site_aniso_U_23
_atom_site_aniso_U_13
_atom_site_aniso_U_12
Mn1 0.0343(4) 0.0475(5) 0.0326(4) 0.0053(3) -0.0017(3) -0.0022(3)
Mn2 0.0400(5) 0.0343(6) 0.0257(5) 0.000 -0.0013(4) 0.000
Mn3 0.0366(4) 0.0416(5) 0.0282(4) -0.0009(3) 0.0009(3) -0.0038(3)
O2 0.0426(18) 0.047(2) 0.0314(18) -0.0023(15) 0.0021(14) 0.0019(15)
O10 0.060(2) 0.047(2) 0.0333(18) -0.0019(17) 0.0006(16) -0.0134(18)
O1 0.0353(16) 0.0325(18) 0.0256(16) 0.0006(13) -0.0010(13) -0.0011(13)
O11 0.055(2) 0.056(2) 0.0317(18) 0.0074(16) 0.0015(16) 0.0197(18)
O7 0.0402(19) 0.051(2) 0.0366(18) 0.0027(16) 0.0015(15) -0.0006(16)
O6 0.0440(19) 0.043(2) 0.046(2) 0.0112(16) -0.0066(16) -0.0067(16)
O3 0.0358(19) 0.066(3) 0.043(2) 0.0108(18) -0.0004(15) 0.0016(17)
O8 0.045(2) 0.055(2) 0.047(2) 0.0133(18) -0.0024(16) -0.0078(17)
O5 0.0366(19) 0.054(2) 0.051(2) 0.0133(18) -0.0038(15) -0.0035(17)
N7 0.043(3) 0.081(4) 0.044(3) -0.011(3) -0.003(2) -0.011(2)
O9 0.057(2) 0.044(2) 0.0333(19) -0.0025(15) 0.0035(16) -0.0091(16)
O4 0.0429(19) 0.068(3) 0.0341(19) 0.0004(17) -0.0015(15) -0.0092(17)
N1 0.039(2) 0.043(3) 0.036(2) -0.0034(19) -0.0002(17) -0.0055(18)
N5 0.054(3) 0.082(4) 0.034(2) 0.004(2) 0.008(2) -0.002(2)
N2 0.037(2) 0.055(3) 0.036(2) -0.003(2) -0.0009(17) -0.0072(19)
N3 0.046(3) 0.064(3) 0.059(3) -0.007(3) 0.010(2) 0.006(2)
N4 0.061(3) 0.087(4) 0.047(3) -0.027(3) 0.013(2) -0.021(3)
C022 0.044(3) 0.046(3) 0.029(3) 0.000(2) 0.007(2) -0.002(2)
C023 0.037(3) 0.038(3) 0.038(3) 0.000(2) -0.001(2) 0.003(2)
C024 0.048(3) 0.037(3) 0.037(3) 0.001(2) 0.004(2) 0.005(2)
N6 0.047(3) 0.137(6) 0.051(3) -0.035(4) 0.010(2) -0.011(3)
C026 0.036(2) 0.041(3) 0.046(3) -0.005(2) -0.009(2) 0.001(2)
C027 0.060(3) 0.049(3) 0.035(3) 0.001(2) 0.006(2) -0.008(3)
C028 0.060(3) 0.045(3) 0.057(3) 0.017(3) -0.002(3) 0.005(3)
C029 0.054(3) 0.072(5) 0.068(4) -0.006(3) -0.015(3) 0.007(3)
C030 0.046(3) 0.062(4) 0.038(3) 0.000(3) -0.002(2) 0.003(3)
C031 0.078(5) 0.036(4) 0.108(6) 0.005(4) -0.008(4) 0.012(3)
C032 0.047(3) 0.077(4) 0.045(3) 0.003(3) -0.004(2) 0.006(3)
C033 0.060(3) 0.045(4) 0.064(4) 0.003(3) -0.001(3) 0.007(3)
C034 0.083(5) 0.057(4) 0.063(4) 0.008(3) -0.023(4) 0.009(3)
C035 0.040(3) 0.049(3) 0.036(3) -0.003(2) -0.005(2) 0.003(2)
C036 0.219(13) 0.121(9) 0.164(11) 0.091(9) -0.060(10) -0.093(9)
C037 0.051(3) 0.074(4) 0.044(3) -0.021(3) 0.010(2) -0.024(3)
C038 0.053(3) 0.059(4) 0.041(3) 0.001(3) 0.003(2) 0.007(3)
C039 0.079(4) 0.065(4) 0.070(4) -0.026(3) 0.025(4) 0.001(3)
C040 0.078(4) 0.068(4) 0.063(4) -0.028(3) 0.017(3) -0.024(3)
C041 0.044(3) 0.082(5) 0.047(3) -0.009(3) 0.014(3) -0.011(3)
C042 0.043(3) 0.062(4) 0.047(3) -0.003(3) 0.004(2) -0.006(3)
C043 0.037(3) 0.041(3) 0.051(3) -0.010(2) 0.004(2) -0.008(2)
N8 0.046(3) 0.068(4) 0.102(4) -0.008(3) -0.008(3) 0.011(3)
C045 0.073(4) 0.096(6) 0.099(6) 0.056(5) -0.017(4) 0.005(4)
C046 0.049(4) 0.114(7) 0.114(7) -0.062(6) -0.001(4) 0.014(4)
C047 0.034(2) 0.043(3) 0.037(3) -0.001(2) -0.003(2) -0.003(2)
C048 0.041(3) 0.043(3) 0.037(3) -0.004(2) 0.000(2) 0.004(2)
C049 0.048(3) 0.053(4) 0.053(3) -0.010(3) 0.004(2) 0.005(3)
C050 0.049(3) 0.089(5) 0.059(4) 0.026(3) 0.001(3) -0.002(3)
C051 0.069(4) 0.045(4) 0.080(4) 0.005(3) -0.001(3) -0.014(3)
C052 0.046(3) 0.047(4) 0.073(4) 0.001(3) -0.006(3) 0.004(3)
C053 0.053(3) 0.125(6) 0.033(3) -0.017(4) 0.001(3) -0.004(4)
C054 0.045(3) 0.128(6) 0.055(4) -0.013(4) 0.010(3) -0.022(4)
C055 0.058(4) 0.049(4) 0.146(7) -0.016(5) 0.016(4) 0.015(3)
C056 0.088(6) 0.051(5) 0.172(10) -0.035(6) 0.038(6) -0.018(4)
C057 0.080(5) 0.097(6) 0.061(4) 0.040(4) -0.002(3) -0.002(4)
C059 0.172(11) 0.083(7) 0.112(7) 0.027(6) 0.038(7) -0.052(7)
C061 0.045(3) 0.100(6) 0.063(4) -0.001(4) -0.012(3) 0.008(3)
C062 0.055(4) 0.060(4) 0.098(5) -0.021(4) 0.018(3) 0.004(3)
C063 0.095(6) 0.107(7) 0.128(7) 0.004(6) 0.040(5) -0.057(6)
C064 0.136(8) 0.085(6) 0.144(8) 0.063(6) -0.056(6) -0.055(6)
C065 0.047(3) 0.117(6) 0.040(3) -0.015(3) 0.000(3) -0.013(3)
C066 0.159(9) 0.061(5) 0.101(6) 0.030(5) -0.003(6) -0.029(6)
C067 0.068(4) 0.071(5) 0.077(4) -0.003(4) 0.013(3) -0.021(3)
C070 0.089(6) 0.051(5) 0.148(8) 0.015(5) 0.002(5) -0.009(4)
C071 0.170(11) 0.062(6) 0.173(11) 0.064(7) 0.038(9) 0.005(6)
C072 0.127(8) 0.147(10) 0.148(9) 0.111(8) -0.008(7) 0.032(7)
C073 0.091(5) 0.059(4) 0.074(4) 0.017(4) -0.001(4) -0.016(4)
C456 0.092(5) 0.090(6) 0.112(7) -0.060(6) 0.032(5) -0.032(5)
Mn4 0.0338(5) 0.0340(6) 0.0294(5) 0.000 -0.0033(4) 0.000

loop_
_atom_type_symbol
_atom_type_description
_atom_type_scat_dispersion_real
_atom_type_scat_dispersion_imag
_atom_type_scat_source
C C 0.0033 0.0016 'International Tables Vol C Tables 4.2.6.8 and 6.1.1.4'
H H 0.0000 0.0000 'International Tables Vol C Tables 4.2.6.8 and 6.1.1.4'
N N 0.0061 0.0033 'International Tables Vol C Tables 4.2.6.8 and 6.1.1.4'
O O 0.0106 0.0060 'International Tables Vol C Tables 4.2.6.8 and 6.1.1.4'
Mn Mn 0.3368 0.7283 'International Tables Vol C Tables 4.2.6.8 and 6.1.1.4'

loop_
_geom_angle_atom_site_label_1
_geom_angle_atom_site_label_2
_geom_angle_atom_site_label_3
_geom_angle
_geom_angle_site_symmetry_1
_geom_angle_site_symmetry_3
O4 Mn1 O8 109.67(14) . .
O4 Mn1 O5 81.33(14) . .
O8 Mn1 O5 166.11(14) . .
O4 Mn1 O1 94.36(12) . .
O8 Mn1 O1 96.82(12) . .
O5 Mn1 O1 90.57(12) . .
O4 Mn1 O2 160.15(13) . .
O8 Mn1 O2 89.13(13) . .
O5 Mn1 O2 81.15(13) . .
O1 Mn1 O2 76.56(11) . .
O4 Mn1 N2 89.01(13) . .
O8 Mn1 N2 84.77(14) . .
O5 Mn1 N2 87.04(14) . .
O1 Mn1 N2 175.53(13) . .
O2 Mn1 N2 99.33(13) . .
O4 Mn1 Mn4 120.34(9) . .
O8 Mn1 Mn4 107.06(10) . .
O5 Mn1 Mn4 72.66(9) . .
O1 Mn1 Mn4 35.68(8) . .
O2 Mn1 Mn4 44.51(8) . .
N2 Mn1 Mn4 139.86(10) . .
O1 Mn2 O1 84.36(18) . 2_655
O1 Mn2 O9 96.22(13) . .
O1 Mn2 O9 172.12(13) 2_655 .
O1 Mn2 O9 172.12(13) . 2_655
O1 Mn2 O9 96.22(13) 2_655 2_655
O9 Mn2 O9 84.3(2) . 2_655
O1 Mn2 O7 87.35(12) . 2_655
O1 Mn2 O7 99.43(12) 2_655 2_655
O9 Mn2 O7 88.45(13) . 2_655
O9 Mn2 O7 84.80(13) 2_655 2_655
O1 Mn2 O7 99.43(12) . .
O1 Mn2 O7 87.35(12) 2_655 .
O9 Mn2 O7 84.80(13) . .
O9 Mn2 O7 88.45(13) 2_655 .
O7 Mn2 O7 170.90(18) 2_655 .
O1 Mn2 Mn4 42.18(9) . .
O1 Mn2 Mn4 42.18(9) 2_655 .
O9 Mn2 Mn4 137.85(10) . .
O9 Mn2 Mn4 137.85(10) 2_655 .
O7 Mn2 Mn4 94.55(9) 2_655 .
O7 Mn2 Mn4 94.55(9) . .
O1 Mn2 Mn3 42.16(9) . .
O1 Mn2 Mn3 106.11(9) 2_655 .
O9 Mn2 Mn3 79.15(9) . .
O9 Mn2 Mn3 130.72(9) 2_655 .
O7 Mn2 Mn3 48.98(9) 2_655 .
O7 Mn2 Mn3 134.91(9) . .
Mn4 Mn2 Mn3 71.76(2) . .
O1 Mn2 Mn3 106.11(9) . 2_655
O1 Mn2 Mn3 42.16(9) 2_655 2_655
O9 Mn2 Mn3 130.72(9) . 2_655
O9 Mn2 Mn3 79.15(9) 2_655 2_655
O7 Mn2 Mn3 134.91(9) 2_655 2_655
O7 Mn2 Mn3 48.98(9) . 2_655
Mn4 Mn2 Mn3 71.76(2) . 2_655
Mn3 Mn2 Mn3 143.53(4) . 2_655
O3 Mn3 O11 100.63(14) . 2_655
O3 Mn3 O10 93.42(14) . .
O11 Mn3 O10 161.49(15) 2_655 .
O3 Mn3 O1 95.33(12) . .
O11 Mn3 O1 99.37(12) 2_655 .
O10 Mn3 O1 91.17(12) . .
O3 Mn3 N1 87.51(14) . .
O11 Mn3 N1 82.49(13) 2_655 .
O10 Mn3 N1 86.19(13) . .
O1 Mn3 N1 176.24(13) . .
O3 Mn3 O7 169.42(12) . 2_655
O11 Mn3 O7 86.99(13) 2_655 2_655
O10 Mn3 O7 80.80(13) . 2_655
O1 Mn3 O7 76.05(11) . 2_655
N1 Mn3 O7 100.86(13) . 2_655
O3 Mn3 Mn2 126.02(9) . .
O11 Mn3 Mn2 106.36(9) 2_655 .
O10 Mn3 Mn2 74.02(9) . .
O1 Mn3 Mn2 35.22(8) . .
N1 Mn3 Mn2 141.13(11) . .
O7 Mn3 Mn2 43.89(8) 2_655 .
C023 O2 Mn4 120.8(3) . .
C023 O2 Mn1 146.2(3) . .
Mn4 O2 Mn1 89.73(11) . .
C047 O10 Mn3 129.6(3) . .
Mn2 O1 Mn4 95.74(13) . .
Mn2 O1 Mn3 102.63(13) . .
Mn4 O1 Mn3 119.17(14) . .
Mn2 O1 Mn1 119.85(14) . .
Mn4 O1 Mn1 100.41(13) . .
Mn3 O1 Mn1 117.85(13) . .
C023 O11 Mn3 130.5(3) . 2_655
C022 O7 Mn2 120.0(3) . .
C022 O7 Mn3 148.1(3) . 2_655
Mn2 O7 Mn3 87.13(11) . 2_655
C024 O6 Mn4 130.1(3) . .
C048 O3 Mn3 131.3(3) . .
C022 O8 Mn1 130.7(3) . .
C024 O5 Mn1 130.0(3) . .
C061 N7 C042 107.6(4) . .
C061 N7 C054 107.4(5) . .
C042 N7 C054 108.7(4) . .
C047 O9 Mn2 129.8(3) . .
C048 O4 Mn1 127.3(3) . .
C030 N1 C038 106.3(4) . .
C030 N1 C037 107.9(4) . .
C038 N1 C037 107.0(4) . .
C030 N1 Mn3 114.5(3) . .
C038 N1 Mn3 110.0(3) . .
C037 N1 Mn3 110.7(3) . .
C053 N5 C041 107.7(5) . .
C053 N5 C038 107.9(4) . .
C041 N5 C038 106.7(4) . .
C065 N2 C052 106.8(5) . .
C065 N2 C042 106.7(4) . .
C052 N2 C042 106.5(4) . .
C065 N2 Mn1 115.5(3) . .
C052 N2 Mn1 110.7(3) . .
C042 N2 Mn1 110.3(3) . .
C041 N3 C039 107.5(5) . .
C041 N3 C030 107.7(4) . .
C039 N3 C030 108.0(4) . .
C053 N4 C039 107.0(5) . .
C053 N4 C037 108.3(5) . .
C039 N4 C037 108.8(5) . .
O8 C022 O7 125.3(4) . .
O8 C022 C027 118.0(4) . .
O7 C022 C027 116.7(4) . .
O11 C023 O2 124.8(4) . .
O11 C023 C026 117.9(4) . .
O2 C023 C026 117.3(4) . .
O5 C024 O6 125.1(5) . .
O5 C024 C028 119.4(5) . .
O6 C024 C028 115.5(5) . .
C065 N6 C046 107.9(5) . .
C065 N6 C054 109.7(6) . .
C046 N6 C054 107.1(6) . .
C049 C026 C033 119.6(5) . .
C049 C026 C023 121.4(5) . .
C033 C026 C023 119.1(5) . .
C073 C027 C067 118.3(6) . .
C073 C027 C022 120.3(5) . .
C067 C027 C022 121.4(5) . .
C045 C028 C064 118.8(6) . .
C045 C028 C024 119.7(6) . .
C064 C028 C024 121.5(6) . .
C034 C029 C032 119.9(6) . .
N3 C030 N1 112.4(4) . .
C055 C031 C033 120.0(6) . .
C035 C032 C029 120.5(5) . .
C031 C033 C026 119.5(6) . .
C057 C034 C029 120.6(6) . .
C050 C035 C032 118.4(5) . .
C050 C035 C048 121.2(5) . .
C032 C035 C048 120.4(5) . .
C071 C036 C064 122.2(10) . .
N4 C037 N1 112.5(4) . .
N5 C038 N1 113.3(4) . .
N4 C039 N3 113.7(5) . .
C456 C040 C043 119.8(7) . .
N3 C041 N5 113.3(4) . .
N7 C042 N2 113.2(4) . .
C051 C043 C040 119.2(6) . .
C051 C043 C047 120.9(5) . .
C040 C043 C047 119.7(5) . .
C052 N8 C061 107.5(5) . .
C052 N8 C046 107.1(5) . .
C061 N8 C046 106.7(5) . .
C028 C045 C072 119.0(8) . .
N6 C046 N8 113.4(5) . .
O10 C047 O9 124.4(5) . .
O10 C047 C043 119.8(4) . .
O9 C047 C043 115.8(4) . .
O3 C048 O4 125.7(5) . .
O3 C048 C035 116.6(4) . .
O4 C048 C035 117.6(4) . .
C062 C049 C026 120.4(6) . .
C035 C050 C057 121.6(6) . .
C043 C051 C070 120.0(7) . .
N8 C052 N2 113.7(5) . .
N4 C053 N5 113.7(5) . .
N6 C054 N7 111.9(5) . .
C062 C055 C031 120.4(6) . .
C070 C056 C456 119.9(7) . .
C034 C057 C050 119.1(6) . .
C063 C059 C066 119.6(8) . .
N7 C061 N8 114.5(5) . .
C055 C062 C049 120.0(6) . .
C059 C063 C067 121.4(8) . .
C028 C064 C036 120.3(8) . .
N6 C065 N2 113.3(5) . .
C073 C066 C059 119.1(9) . .
C027 C067 C063 119.4(7) . .
C056 C070 C051 120.4(8) . .
C036 C071 C072 119.0(9) . .
C071 C072 C045 120.6(9) . .
C027 C073 C066 121.9(8) . .
C056 C456 C040 120.5(8) . .
O1 Mn4 O1 84.17(18) . 2_655
O1 Mn4 O6 95.95(13) . .
O1 Mn4 O6 168.79(13) 2_655 .
O1 Mn4 O6 168.79(13) . 2_655
O1 Mn4 O6 95.95(13) 2_655 2_655
O6 Mn4 O6 86.1(2) . 2_655
O1 Mn4 O2 98.88(12) . 2_655
O1 Mn4 O2 85.36(12) 2_655 2_655
O6 Mn4 O2 83.54(13) . 2_655
O6 Mn4 O2 92.30(13) 2_655 2_655
O1 Mn4 O2 85.36(12) . .
O1 Mn4 O2 98.88(12) 2_655 .
O6 Mn4 O2 92.30(13) . .
O6 Mn4 O2 83.54(13) 2_655 .
O2 Mn4 O2 174.32(18) 2_655 .
O1 Mn4 Mn2 42.08(9) . .
O1 Mn4 Mn2 42.08(9) 2_655 .
O6 Mn4 Mn2 136.94(10) . .
O6 Mn4 Mn2 136.94(10) 2_655 .
O2 Mn4 Mn2 92.84(9) 2_655 .
O2 Mn4 Mn2 92.84(9) . .
O1 Mn4 Mn1 43.92(9) . .
O1 Mn4 Mn1 106.89(9) 2_655 .
O6 Mn4 Mn1 80.37(10) . .
O6 Mn4 Mn1 126.20(10) 2_655 .
O2 Mn4 Mn1 136.57(8) 2_655 .
O2 Mn4 Mn1 45.77(8) . .
Mn2 Mn4 Mn1 73.16(2) . .
O1 Mn4 Mn1 106.89(9) . 2_655
O1 Mn4 Mn1 43.92(9) 2_655 2_655
O6 Mn4 Mn1 126.20(10) . 2_655
O6 Mn4 Mn1 80.37(10) 2_655 2_655
O2 Mn4 Mn1 45.77(8) 2_655 2_655
O2 Mn4 Mn1 136.57(8) . 2_655
Mn2 Mn4 Mn1 73.17(2) . 2_655
Mn1 Mn4 Mn1 146.33(4) . 2_655

loop_
_geom_bond_atom_site_label_1
_geom_bond_atom_site_label_2
_geom_bond_distance
_geom_bond_site_symmetry_2
Mn1 O4 2.121(3) .
Mn1 O8 2.141(3) .
Mn1 O5 2.174(4) .
Mn1 O1 2.245(3) .
Mn1 O2 2.281(3) .
Mn1 N2 2.384(4) .
Mn1 Mn4 3.1838(8) .
Mn2 O1 1.884(3) .
Mn2 O1 1.884(3) 2_655
Mn2 O9 1.968(3) .
Mn2 O9 1.968(3) 2_655
Mn2 O7 2.213(3) 2_655
Mn2 O7 2.213(3) .
Mn2 Mn4 2.7975(14) .
Mn2 Mn3 3.1886(7) .
Mn2 Mn3 3.1886(7) 2_655
Mn3 O3 2.103(3) .
Mn3 O11 2.136(3) 2_655
Mn3 O10 2.157(3) .
Mn3 O1 2.193(3) .
Mn3 N1 2.355(4) .
Mn3 O7 2.409(3) 2_655
O2 C023 1.274(5) .
O2 Mn4 2.232(3) .
O10 C047 1.244(6) .
O1 Mn4 1.888(3) .
O11 C023 1.252(6) .
O11 Mn3 2.136(3) 2_655
O7 C022 1.267(6) .
O7 Mn3 2.409(3) 2_655
O6 C024 1.281(6) .
O6 Mn4 1.942(3) .
O3 C048 1.260(6) .
O8 C022 1.261(6) .
O5 C024 1.236(6) .
N7 C061 1.442(8) .
N7 C042 1.455(7) .
N7 C054 1.474(7) .
O9 C047 1.281(6) .
O4 C048 1.262(6) .
N1 C030 1.486(6) .
N1 C038 1.487(7) .
N1 C037 1.494(6) .
N5 C053 1.466(8) .
N5 C041 1.469(7) .
N5 C038 1.475(6) .
N2 C065 1.482(6) .
N2 C052 1.486(7) .
N2 C042 1.497(7) .
N3 C041 1.451(8) .
N3 C039 1.468(8) .
N3 C030 1.482(7) .
N4 C053 1.445(8) .
N4 C039 1.449(8) .
N4 C037 1.464(6) .
C022 C027 1.498(7) .
C023 C026 1.495(7) .
C024 C028 1.488(7) .
N6 C065 1.450(8) .
N6 C046 1.454(10) .
N6 C054 1.462(8) .
C026 C049 1.382(7) .
C026 C033 1.397(7) .
C027 C073 1.373(9) .
C027 C067 1.392(8) .
C028 C045 1.353(8) .
C028 C064 1.354(9) .
C029 C034 1.367(9) .
C029 C032 1.403(8) .
C031 C055 1.382(10) .
C031 C033 1.386(8) .
C032 C035 1.378(7) .
C034 C057 1.366(9) .
C035 C050 1.373(7) .
C035 C048 1.508(7) .
C036 C071 1.311(14) .
C036 C064 1.378(11) .
C040 C456 1.380(10) .
C040 C043 1.383(8) .
C043 C051 1.379(8) .
C043 C047 1.491(7) .
N8 C052 1.454(7) .
N8 C061 1.457(8) .
N8 C046 1.480(9) .
C045 C072 1.424(10) .
C049 C062 1.380(8) .
C050 C057 1.399(8) .
C051 C070 1.386(10) .
C055 C062 1.372(10) .
C056 C070 1.356(12) .
C056 C456 1.371(12) .
C059 C063 1.341(13) .
C059 C066 1.397(13) .
C063 C067 1.402(10) .
C066 C073 1.378(10) .
C071 C072 1.340(14) .
Mn4 O1 1.888(3) 2_655
Mn4 O6 1.942(3) 2_655
Mn4 O2 2.232(3) 2_655
Mn4 Mn1 3.1838(8) 2_655
